data_1512671
loop_
_publ_author_name
'Giulio Ragazzon'
'Ioannis Bratsos'
'Enzo Alessio'
'Luca Salassa'
'Abraha Habtemariam'
'Ruth J. McQuitty'
'Guy J. Clarkson'
'Peter J. Sadler'

_publ_section_title
;
 Design of photoactivatable metallodrugs: Selective and rapid
 light-induced ligand dissociation from half-sandwich
 [Ru([9]aneS3)(N-N')(py)]2+ complexes
;
_journal_name_full
;
Inorganica Chimica Acta
;
_journal_page_first 230
_journal_page_last 238
_journal_paper_doi 10.1016/j.ica.2012.06.031
_journal_volume 393
_journal_year 2012
_chemical_formula_moiety 'C21 H25 N3 Ru S3, 2(F6 P)'
_chemical_formula_sum 'C21 H25 F12 N3 P2 Ru S3'
_chemical_formula_weight 806.63
_space_group_IT_number 2
_symmetry_cell_setting triclinic
_symmetry_space_group_name_Hall '-P 1'
_symmetry_space_group_name_H-M 'P -1'
_atom_sites_solution_hydrogens geom
_atom_sites_solution_primary direct
_atom_sites_solution_secondary difmap
_cell_angle_alpha 100.7861(18)
_cell_angle_beta 100.1512(16)
_cell_angle_gamma 114.5351(19)
_cell_formula_units_Z 2
_cell_length_a 11.21060(19)
_cell_length_b 11.7159(2)
_cell_length_c 12.4503(3)
_cell_measurement_reflns_used 19710
_cell_measurement_temperature 100(2)
_cell_measurement_theta_max 30.19
_cell_measurement_theta_min 3.06
_cell_volume 1401.07(6)
_computing_cell_refinement 'CrysAlis RED, Oxford Diffraction Ltd'
_computing_data_collection 'CrysAlis CCD, Oxford Diffraction Ltd'
_computing_data_reduction 'CrysAlis RED, Oxford Diffraction Ltd'
_computing_molecular_graphics 'SHELXTL (Sheldrick, 1997)'
_computing_publication_material 'SHELXTL (Sheldrick, 1997)'
_computing_structure_refinement 'SHELXL-97 (Sheldrick, 1997)'
_computing_structure_solution 'SHELXS-97 (Sheldrick, 1990)'
_diffrn_ambient_temperature 100(2)
_diffrn_detector_area_resol_mean 10.2833
_diffrn_measured_fraction_theta_full 0.999
_diffrn_measured_fraction_theta_max 0.907
_diffrn_measurement_device_type 'Oxford Diffraction Gemini R'
_diffrn_measurement_method '\f & \w scans'
_diffrn_radiation_monochromator graphite
_diffrn_radiation_source 'Enhance (Mo) X-ray Source'
_diffrn_radiation_type MoK\a
_diffrn_radiation_wavelength 0.71073
_diffrn_reflns_av_R_equivalents 0.0199
_diffrn_reflns_av_sigmaI/netI 0.0190
_diffrn_reflns_limit_h_max 15
_diffrn_reflns_limit_h_min -15
_diffrn_reflns_limit_k_max 16
_diffrn_reflns_limit_k_min -16
_diffrn_reflns_limit_l_max 17
_diffrn_reflns_limit_l_min -17
_diffrn_reflns_number 26937
_diffrn_reflns_theta_full 27.50
_diffrn_reflns_theta_max 30.26
_diffrn_reflns_theta_min 3.07
_exptl_absorpt_coefficient_mu 0.998
_exptl_absorpt_correction_T_max 1.00
_exptl_absorpt_correction_T_min 0.85
_exptl_absorpt_correction_type multi-scan
_exptl_absorpt_process_details 'ABSPACK(CrysAlis, Oxford Diffraction)'
_exptl_crystal_colour yellow
_exptl_crystal_density_diffrn 1.912
_exptl_crystal_density_method 'not measured'
_exptl_crystal_description block
_exptl_crystal_F_000 804
_exptl_crystal_size_max 0.24
_exptl_crystal_size_mid 0.20
_exptl_crystal_size_min 0.18
_refine_diff_density_max 0.439
_refine_diff_density_min -0.655
_refine_diff_density_rms 0.065
_refine_ls_extinction_method none
_refine_ls_goodness_of_fit_ref 1.041
_refine_ls_hydrogen_treatment constr
_refine_ls_matrix_type full
_refine_ls_number_parameters 379
_refine_ls_number_reflns 7598
_refine_ls_number_restraints 0
_refine_ls_restrained_S_all 1.041
_refine_ls_R_factor_all 0.0227
_refine_ls_R_factor_gt 0.0211
_refine_ls_shift/su_max 0.003
_refine_ls_shift/su_mean 0.000
_refine_ls_structure_factor_coef Fsqd
_refine_ls_weighting_details 'calc w=1/[\s^2^(Fo^2^)+(0.0186P)^2^+1.1025P] where P=(Fo^2^+2Fc^2^)/3'
_refine_ls_weighting_scheme calc
_refine_ls_wR_factor_gt 0.0490
_refine_ls_wR_factor_ref 0.0498
_reflns_number_gt 7200
_reflns_number_total 7598
_reflns_threshold_expression >2sigma(I)
_cod_data_source_file ICA-2012-393-230-238.cif
_cod_data_source_block gr1
_cod_original_cell_volume 1401.07(5)
_cod_original_sg_symbol_H-M P-1
_cod_database_code 1512671

loop_
_symmetry_equiv_pos_as_xyz
'x, y, z'
'-x, -y, -z'

loop_
_atom_site_label
_atom_site_type_symbol
_atom_site_fract_x
_atom_site_fract_y
_atom_site_fract_z
_atom_site_U_iso_or_equiv
_atom_site_adp_type
_atom_site_occupancy
_atom_site_symmetry_multiplicity
_atom_site_calc_flag
_atom_site_refinement_flags
Ru2 Ru 0.685941(10) 0.386175(10) 0.733509(9) 0.00987(3) Uani 1 1 d .
N101 N 0.50817(12) 0.25556(12) 0.60217(10) 0.0132(2) Uani 1 1 d .
C102 C 0.38069(15) 0.23854(15) 0.59821(12) 0.0168(3) Uani 1 1 d .
H10A H 0.3678 0.2892 0.6599 0.020 Uiso 1 1 calc R
C103 C 0.26762(15) 0.14972(15) 0.50744(13) 0.0188(3) Uani 1 1 d .
H10B H 0.1789 0.1390 0.5076 0.023 Uiso 1 1 calc R
C104 C 0.28610(15) 0.07702(15) 0.41664(13) 0.0185(3) Uani 1 1 d .
H10C H 0.2104 0.0161 0.3533 0.022 Uiso 1 1 calc R
C105 C 0.41661(15) 0.09451(14) 0.41962(12) 0.0164(3) Uani 1 1 d .
H10D H 0.4313 0.0458 0.3579 0.020 Uiso 1 1 calc R
C106 C 0.52638(14) 0.18371(13) 0.51335(11) 0.0129(2) Uani 1 1 d .
C107 C 0.66804(14) 0.20690(13) 0.52413(11) 0.0127(2) Uani 1 1 d .
C108 C 0.70635(16) 0.14338(14) 0.44166(12) 0.0168(3) Uani 1 1 d .
H10E H 0.6395 0.0810 0.3736 0.020 Uiso 1 1 calc R
C109 C 0.84236(16) 0.17108(15) 0.45877(13) 0.0193(3) Uani 1 1 d .
H10F H 0.8699 0.1288 0.4026 0.023 Uiso 1 1 calc R
C110 C 0.93691(16) 0.26107(15) 0.55881(13) 0.0194(3) Uani 1 1 d .
H11A H 1.0306 0.2812 0.5730 0.023 Uiso 1 1 calc R
C111 C 0.89331(15) 0.32157(15) 0.63819(13) 0.0174(3) Uani 1 1 d .
H11B H 0.9590 0.3837 0.7068 0.021 Uiso 1 1 calc R
N112 N 0.76183(12) 0.29611(11) 0.62233(10) 0.0128(2) Uani 1 1 d .
N201 N 0.65413(12) 0.23463(11) 0.81356(10) 0.0129(2) Uani 1 1 d .
C202 C 0.53025(14) 0.16029(14) 0.82560(12) 0.0158(3) Uani 1 1 d .
H20A H 0.4594 0.1838 0.8064 0.019 Uiso 1 1 calc R
C203 C 0.50209(16) 0.05142(15) 0.86470(12) 0.0197(3) Uani 1 1 d .
H20B H 0.4132 0.0005 0.8705 0.024 Uiso 1 1 calc R
C204 C 0.60555(17) 0.01754(15) 0.89535(13) 0.0213(3) Uani 1 1 d .
H20C H 0.5884 -0.0573 0.9216 0.026 Uiso 1 1 calc R
C205 C 0.73439(16) 0.09537(15) 0.88677(13) 0.0195(3) Uani 1 1 d .
H20D H 0.8077 0.0759 0.9089 0.023 Uiso 1 1 calc R
C206 C 0.75434(15) 0.20167(14) 0.84553(12) 0.0156(3) Uani 1 1 d .
H20E H 0.8426 0.2540 0.8393 0.019 Uiso 1 1 calc R
S301 S 0.59069(3) 0.48207(3) 0.84731(3) 0.01291(7) Uani 1 1 d .
C302 C 0.69803(15) 0.52223(15) 0.99064(12) 0.0166(3) Uani 1 1 d .
H30A H 0.6806 0.5840 1.0435 0.020 Uiso 1 1 calc R
H30B H 0.6713 0.4412 1.0146 0.020 Uiso 1 1 calc R
C303 C 0.85053(15) 0.58312(15) 1.00152(12) 0.0157(3) Uani 1 1 d .
H30C H 0.8964 0.5621 1.0647 0.019 Uiso 1 1 calc R
H30D H 0.8881 0.6797 1.0219 0.019 Uiso 1 1 calc R
S304 S 0.89141(3) 0.52710(3) 0.87115(3) 0.01185(6) Uani 1 1 d .
C305 C 0.96234(14) 0.67960(14) 0.82922(13) 0.0159(3) Uani 1 1 d .
H30E H 0.9378 0.7435 0.8709 0.019 Uiso 1 1 calc R
H30F H 1.0633 0.7185 0.8508 0.019 Uiso 1 1 calc R
C306 C 0.90811(15) 0.65374(15) 0.70165(13) 0.0176(3) Uani 1 1 d .
H30G H 0.9565 0.6137 0.6618 0.021 Uiso 1 1 calc R
H30H H 0.9300 0.7387 0.6856 0.021 Uiso 1 1 calc R
S307 S 0.72442(4) 0.54691(3) 0.64284(3) 0.01466(7) Uani 1 1 d .
C308 C 0.64620(16) 0.64185(15) 0.70562(13) 0.0187(3) Uani 1 1 d .
H30I H 0.6950 0.7328 0.7019 0.022 Uiso 1 1 calc R
H30J H 0.5503 0.6042 0.6588 0.022 Uiso 1 1 calc R
C309 C 0.64713(15) 0.64621(14) 0.82835(12) 0.0159(3) Uani 1 1 d .
H30K H 0.5857 0.6817 0.8499 0.019 Uiso 1 1 calc R
H30L H 0.7407 0.7054 0.8792 0.019 Uiso 1 1 calc R
P10 P 0.08867(4) 0.06693(4) 0.80642(3) 0.01971(8) Uani 1 1 d .
F11 F 0.22658(11) 0.18576(12) 0.80627(11) 0.0413(3) Uani 1 1 d .
F12 F -0.05157(11) -0.05218(10) 0.80552(10) 0.0324(2) Uani 1 1 d .
F13 F 0.12998(13) 0.11775(11) 0.94208(9) 0.0365(3) Uani 1 1 d .
F14 F 0.04471(12) 0.01572(12) 0.66953(9) 0.0357(3) Uani 1 1 d .
F15 F 0.01134(10) 0.15520(9) 0.79749(8) 0.02329(19) Uani 1 1 d .
F16 F 0.16314(11) -0.02325(11) 0.81401(10) 0.0390(3) Uani 1 1 d .
P20 P 0.28668(4) 0.63711(4) 0.74776(3) 0.01625(7) Uani 1 1 d .
F21 F 0.17995(10) 0.57213(10) 0.62379(8) 0.0266(2) Uani 1 1 d .
F22 F 0.39354(9) 0.70276(9) 0.87372(8) 0.02260(19) Uani 1 1 d .
F23 F 0.16743(9) 0.56085(10) 0.80222(9) 0.0248(2) Uani 1 1 d .
F24 F 0.40765(9) 0.71444(10) 0.69632(8) 0.02236(19) Uani 1 1 d .
F25 F 0.25225(9) 0.75801(9) 0.76658(9) 0.02308(19) Uani 1 1 d .
F26 F 0.32138(10) 0.51647(10) 0.73094(9) 0.0255(2) Uani 1 1 d .

loop_
_atom_site_aniso_label
_atom_site_aniso_U_11
_atom_site_aniso_U_22
_atom_site_aniso_U_33
_atom_site_aniso_U_23
_atom_site_aniso_U_13
_atom_site_aniso_U_12
Ru2 0.00912(5) 0.00994(5) 0.00978(5) 0.00132(4) 0.00272(4) 0.00434(4)
N101 0.0131(5) 0.0134(6) 0.0117(5) 0.0033(4) 0.0029(4) 0.0053(5)
C102 0.0144(6) 0.0193(7) 0.0161(6) 0.0047(5) 0.0040(5) 0.0077(6)
C103 0.0127(6) 0.0213(7) 0.0200(7) 0.0075(6) 0.0017(5) 0.0061(6)
C104 0.0157(7) 0.0161(7) 0.0161(7) 0.0046(5) -0.0018(5) 0.0028(6)
C105 0.0195(7) 0.0134(6) 0.0121(6) 0.0026(5) 0.0022(5) 0.0051(6)
C106 0.0152(6) 0.0117(6) 0.0114(6) 0.0044(5) 0.0041(5) 0.0054(5)
C107 0.0152(6) 0.0103(6) 0.0127(6) 0.0046(5) 0.0044(5) 0.0053(5)
C108 0.0233(7) 0.0141(7) 0.0136(6) 0.0035(5) 0.0068(5) 0.0088(6)
C109 0.0270(8) 0.0179(7) 0.0196(7) 0.0061(6) 0.0130(6) 0.0136(6)
C110 0.0186(7) 0.0208(7) 0.0234(7) 0.0067(6) 0.0106(6) 0.0113(6)
C111 0.0155(6) 0.0172(7) 0.0181(7) 0.0028(5) 0.0045(5) 0.0074(6)
N112 0.0145(5) 0.0120(5) 0.0124(5) 0.0024(4) 0.0051(4) 0.0067(5)
N201 0.0135(5) 0.0113(5) 0.0119(5) 0.0016(4) 0.0031(4) 0.0049(4)
C202 0.0137(6) 0.0169(7) 0.0129(6) 0.0016(5) 0.0039(5) 0.0045(5)
C203 0.0197(7) 0.0166(7) 0.0156(7) 0.0031(5) 0.0074(5) 0.0016(6)
C204 0.0312(8) 0.0143(7) 0.0165(7) 0.0053(5) 0.0084(6) 0.0079(6)
C205 0.0251(7) 0.0184(7) 0.0173(7) 0.0053(6) 0.0057(6) 0.0124(6)
C206 0.0151(6) 0.0146(7) 0.0161(6) 0.0028(5) 0.0042(5) 0.0067(5)
S301 0.01179(14) 0.01469(16) 0.01265(15) 0.00227(12) 0.00362(12) 0.00716(13)
C302 0.0173(7) 0.0220(7) 0.0113(6) 0.0031(5) 0.0041(5) 0.0106(6)
C303 0.0166(6) 0.0174(7) 0.0116(6) -0.0001(5) 0.0024(5) 0.0089(6)
S304 0.01059(14) 0.01082(15) 0.01324(14) 0.00161(11) 0.00277(11) 0.00516(12)
C305 0.0133(6) 0.0114(6) 0.0213(7) 0.0042(5) 0.0051(5) 0.0043(5)
C306 0.0166(7) 0.0157(7) 0.0211(7) 0.0075(6) 0.0085(6) 0.0059(6)
S307 0.01640(16) 0.01541(16) 0.01386(15) 0.00538(12) 0.00510(12) 0.00814(13)
C308 0.0218(7) 0.0198(7) 0.0213(7) 0.0083(6) 0.0070(6) 0.0144(6)
C309 0.0160(6) 0.0146(7) 0.0186(7) 0.0028(5) 0.0044(5) 0.0095(6)
P10 0.01745(18) 0.01725(19) 0.02037(19) -0.00327(15) 0.00101(14) 0.00968(15)
F11 0.0199(5) 0.0351(6) 0.0595(8) 0.0085(6) 0.0114(5) 0.0062(5)
F12 0.0269(5) 0.0193(5) 0.0451(6) 0.0069(4) 0.0066(5) 0.0078(4)
F13 0.0517(7) 0.0334(6) 0.0187(5) -0.0033(4) -0.0043(5) 0.0248(6)
F14 0.0390(6) 0.0474(7) 0.0211(5) -0.0050(5) 0.0059(4) 0.0276(6)
F15 0.0264(5) 0.0205(5) 0.0239(5) 0.0009(4) 0.0041(4) 0.0153(4)
F16 0.0323(6) 0.0333(6) 0.0470(7) -0.0058(5) -0.0048(5) 0.0249(5)
P20 0.01257(16) 0.01630(18) 0.02177(18) 0.00936(14) 0.00558(14) 0.00654(14)
F21 0.0230(5) 0.0274(5) 0.0246(5) 0.0083(4) -0.0005(4) 0.0098(4)
F22 0.0169(4) 0.0252(5) 0.0219(4) 0.0094(4) 0.0035(3) 0.0059(4)
F23 0.0155(4) 0.0257(5) 0.0348(5) 0.0179(4) 0.0102(4) 0.0062(4)
F24 0.0188(4) 0.0277(5) 0.0295(5) 0.0168(4) 0.0133(4) 0.0129(4)
F25 0.0219(5) 0.0212(5) 0.0343(5) 0.0134(4) 0.0132(4) 0.0132(4)
F26 0.0258(5) 0.0209(5) 0.0354(5) 0.0114(4) 0.0081(4) 0.0148(4)

loop_
_atom_type_symbol
_atom_type_description
_atom_type_scat_dispersion_real
_atom_type_scat_dispersion_imag
_atom_type_scat_source
C C 0.0033 0.0016 'International Tables Vol C Tables 4.2.6.8 and 6.1.1.4'
H H 0.0000 0.0000 'International Tables Vol C Tables 4.2.6.8 and 6.1.1.4'
N N 0.0061 0.0033 'International Tables Vol C Tables 4.2.6.8 and 6.1.1.4'
F F 0.0171 0.0103 'International Tables Vol C Tables 4.2.6.8 and 6.1.1.4'
P P 0.1023 0.0942 'International Tables Vol C Tables 4.2.6.8 and 6.1.1.4'
S S 0.1246 0.1234 'International Tables Vol C Tables 4.2.6.8 and 6.1.1.4'
Ru Ru -1.2594 0.8363 'International Tables Vol C Tables 4.2.6.8 and 6.1.1.4'

loop_
_geom_angle_atom_site_label_1
_geom_angle_atom_site_label_2
_geom_angle_atom_site_label_3
_geom_angle
N112 Ru2 N101 78.25(5)
N112 Ru2 N201 87.92(5)
N101 Ru2 N201 88.83(5)
N112 Ru2 S307 89.93(3)
N101 Ru2 S307 90.98(3)
N201 Ru2 S307 177.83(3)
N112 Ru2 S301 176.54(3)
N101 Ru2 S301 98.54(3)
N201 Ru2 S301 93.32(3)
S307 Ru2 S301 88.845(13)
N112 Ru2 S304 97.81(3)
N101 Ru2 S304 176.02(3)
N201 Ru2 S304 91.60(3)
S307 Ru2 S304 88.449(13)
S301 Ru2 S304 85.392(12)
C102 N101 C106 118.61(12)
C102 N101 Ru2 125.98(10)
C106 N101 Ru2 115.41(9)
N101 C102 C103 122.46(14)
N101 C102 H10A 118.8
C103 C102 H10A 118.8
C104 C103 C102 118.99(14)
C104 C103 H10B 120.5
C102 C103 H10B 120.5
C105 C104 C103 118.93(13)
C105 C104 H10C 120.5
C103 C104 H10C 120.5
C104 C105 C106 119.81(14)
C104 C105 H10D 120.1
C106 C105 H10D 120.1
N101 C106 C105 121.19(13)
N101 C106 C107 115.49(12)
C105 C106 C107 123.32(13)
N112 C107 C108 121.07(13)
N112 C107 C106 115.28(12)
C108 C107 C106 123.65(13)
C109 C108 C107 119.90(14)
C109 C108 H10E 120.1
C107 C108 H10E 120.1
C110 C109 C108 118.78(13)
C110 C109 H10F 120.6
C108 C109 H10F 120.6
C109 C110 C111 118.99(14)
C109 C110 H11A 120.5
C111 C110 H11A 120.5
N112 C111 C110 122.79(14)
N112 C111 H11B 118.6
C110 C111 H11B 118.6
C111 N112 C107 118.46(12)
C111 N112 Ru2 125.99(10)
C107 N112 Ru2 115.51(9)
C202 N201 C206 117.25(13)
C202 N201 Ru2 121.49(10)
C206 N201 Ru2 121.03(9)
N201 C202 C203 122.86(14)
N201 C202 H20A 118.6
C203 C202 H20A 118.6
C202 C203 C204 119.16(14)
C202 C203 H20B 120.4
C204 C203 H20B 120.4
C205 C204 C203 118.59(14)
C205 C204 H20C 120.7
C203 C204 H20C 120.7
C206 C205 C204 118.95(14)
C206 C205 H20D 120.5
C204 C205 H20D 120.5
N201 C206 C205 123.15(14)
N201 C206 H20E 118.4
C205 C206 H20E 118.4
C302 S301 C309 100.53(7)
C302 S301 Ru2 103.11(5)
C309 S301 Ru2 104.27(5)
C303 C302 S301 114.00(10)
C303 C302 H30A 108.8
S301 C302 H30A 108.8
C303 C302 H30B 108.8
S301 C302 H30B 108.8
H30A C302 H30B 107.6
C302 C303 S304 113.93(10)
C302 C303 H30C 108.8
S304 C303 H30C 108.8
C302 C303 H30D 108.8
S304 C303 H30D 108.8
H30C C303 H30D 107.7
C303 S304 C305 101.26(7)
C303 S304 Ru2 107.24(5)
C305 S304 Ru2 106.20(5)
C306 C305 S304 111.38(10)
C306 C305 H30E 109.4
S304 C305 H30E 109.4
C306 C305 H30F 109.4
S304 C305 H30F 109.4
H30E C305 H30F 108.0
C305 C306 S307 114.52(10)
C305 C306 H30G 108.6
S307 C306 H30G 108.6
C305 C306 H30H 108.6
S307 C306 H30H 108.6
H30G C306 H30H 107.6
C306 S307 C308 104.63(7)
C306 S307 Ru2 103.00(5)
C308 S307 Ru2 104.39(5)
C309 C308 S307 114.83(10)
C309 C308 H30I 108.6
S307 C308 H30I 108.6
C309 C308 H30J 108.6
S307 C308 H30J 108.6
H30I C308 H30J 107.5
C308 C309 S301 110.95(10)
C308 C309 H30K 109.4
S301 C309 H30K 109.4
C308 C309 H30L 109.4
S301 C309 H30L 109.4
H30K C309 H30L 108.0
F13 P10 F11 90.18(7)
F13 P10 F16 90.42(6)
F11 P10 F16 90.79(7)
F13 P10 F14 179.07(6)
F11 P10 F14 90.36(7)
F16 P10 F14 90.32(6)
F13 P10 F12 90.21(7)
F11 P10 F12 179.21(7)
F16 P10 F12 89.88(6)
F14 P10 F12 89.24(6)
F13 P10 F15 90.11(6)
F11 P10 F15 90.08(6)
F16 P10 F15 178.97(6)
F14 P10 F15 89.13(6)
F12 P10 F15 89.24(6)
F21 P20 F26 90.49(6)
F21 P20 F25 90.21(5)
F26 P20 F25 179.14(6)
F21 P20 F24 90.92(5)
F26 P20 F24 90.21(5)
F25 P20 F24 90.27(5)
F21 P20 F23 90.34(5)
F26 P20 F23 89.80(5)
F25 P20 F23 89.71(5)
F24 P20 F23 178.74(6)
F21 P20 F22 179.47(6)
F26 P20 F22 89.75(5)
F25 P20 F22 89.53(5)
F24 P20 F22 89.56(5)
F23 P20 F22 89.19(5)

loop_
_geom_bond_atom_site_label_1
_geom_bond_atom_site_label_2
_geom_bond_distance
Ru2 N112 2.0898(11)
Ru2 N101 2.0903(12)
Ru2 N201 2.1295(12)
Ru2 S307 2.3021(4)
Ru2 S301 2.3117(3)
Ru2 S304 2.3151(4)
N101 C102 1.3489(18)
N101 C106 1.3590(18)
C102 C103 1.388(2)
C102 H10A 0.9500
C103 C104 1.384(2)
C103 H10B 0.9500
C104 C105 1.383(2)
C104 H10C 0.9500
C105 C106 1.3919(19)
C105 H10D 0.9500
C106 C107 1.4720(19)
C107 N112 1.3596(18)
C107 C108 1.3883(19)
C108 C109 1.387(2)
C108 H10E 0.9500
C109 C110 1.379(2)
C109 H10F 0.9500
C110 C111 1.383(2)
C110 H11A 0.9500
C111 N112 1.3457(18)
C111 H11B 0.9500
N201 C202 1.3518(18)
N201 C206 1.3526(18)
C202 C203 1.384(2)
C202 H20A 0.9500
C203 C204 1.390(2)
C203 H20B 0.9500
C204 C205 1.388(2)
C204 H20C 0.9500
C205 C206 1.383(2)
C205 H20D 0.9500
C206 H20E 0.9500
S301 C302 1.8201(14)
S301 C309 1.8347(15)
C302 C303 1.523(2)
C302 H30A 0.9900
C302 H30B 0.9900
C303 S304 1.8409(14)
C303 H30C 0.9900
C303 H30D 0.9900
S304 C305 1.8473(15)
C305 C306 1.520(2)
C305 H30E 0.9900
C305 H30F 0.9900
C306 S307 1.8244(15)
C306 H30G 0.9900
C306 H30H 0.9900
S307 C308 1.8285(15)
C308 C309 1.517(2)
C308 H30I 0.9900
C308 H30J 0.9900
C309 H30K 0.9900
C309 H30L 0.9900
P10 F13 1.5940(11)
P10 F11 1.5946(12)
P10 F16 1.6013(11)
P10 F14 1.6072(11)
P10 F12 1.6078(11)
P10 F15 1.6084(10)
P20 F21 1.5956(10)
P20 F26 1.6024(10)
P20 F25 1.6037(10)
P20 F24 1.6040(9)
P20 F23 1.6123(10)
P20 F22 1.6147(10)
